data_7059851
loop_
_publ_author_name
'Lokshin, Vladimir'
'Clavier, Herv\'e'
'Khodorkovsky, Vladimir'

_publ_section_title
;
 Spiro 1,3-indandiones: intramolecular photochemical reactions of carbonyl
 groups with carbon--carbon double bonds
;
_journal_issue 34
_journal_name_full 'New Journal of Chemistry'
_journal_page_first 14373
_journal_page_last 14378
_journal_paper_doi 10.1039/D0NJ02923H
_journal_volume 44
_journal_year 2020
_chemical_formula_moiety 'C15 H12 O2'
_chemical_formula_sum 'C15 H12 O2'
_chemical_formula_weight 224.25
_space_group_crystal_system monoclinic
_space_group_IT_number 14
_space_group_name_Hall '-P 2yn'
_space_group_name_H-M_alt 'P 1 21/n 1'
_atom_sites_solution_hydrogens geom
_atom_sites_solution_primary dual
_audit_creation_date 2017-11-27
_audit_creation_method
;
Olex2 1.2
(compiled 2017.08.10 svn.r3461 for OlexSys, GUI svn.r5381)
;
_audit_update_record
;
2020-03-24 deposited with the CCDC.	2020-07-27 downloaded from the CCDC.
;
_cell_angle_alpha 90
_cell_angle_beta 97.8290(10)
_cell_angle_gamma 90
_cell_formula_units_Z 4
_cell_length_a 7.47760(10)
_cell_length_b 10.63950(10)
_cell_length_c 14.0595(2)
_cell_measurement_reflns_used 5301
_cell_measurement_temperature 293
_cell_measurement_theta_max 71.0460
_cell_measurement_theta_min 4.1480
_cell_volume 1108.12(2)
_computing_cell_refinement 'CrysAlisPro 1.171.39.18b (Rigaku OD, 2015)'
_computing_data_collection 'CrysAlisPro 1.171.39.18b (Rigaku OD, 2015)'
_computing_data_reduction 'CrysAlisPro 1.171.39.18b (Rigaku OD, 2015)'
_computing_molecular_graphics 'Olex2 (Dolomanov et al., 2009)'
_computing_publication_material 'Olex2 (Dolomanov et al., 2009)'
_computing_structure_refinement 'ShelXL (Sheldrick, 2015)'
_computing_structure_solution 'ShelXT (Sheldrick, 2015)'
_diffrn_ambient_temperature 293
_diffrn_detector 'CCD plate'
_diffrn_detector_area_resol_mean 5.3048
_diffrn_detector_type AtlasS2
_diffrn_measured_fraction_theta_full 0.999
_diffrn_measured_fraction_theta_max 0.984
_diffrn_measurement_details
;
List of Runs (angles in degrees, time in seconds):

  # Type    Start    End  Width  t~exp~   \w     \q     \k     \f   Frames
#--------------------------------------------------------------------------
  1  \w    -92.00 -10.00   1.00    1.00    --  -17.77 -38.00 -60.00   82
  2  \w    -79.00   6.00   1.00    1.00    --  -17.77 -77.00 120.00   85
  3  \w    -28.00  56.00   1.00    1.00    --  -17.77  38.00  30.00   84
  4  \w     46.00  75.00   1.00    1.00    --   17.77-131.00 -91.00   29
  5  \w      2.00  43.00   1.00    1.00    --   17.77 -99.00-180.00   41
  6  \w     29.00  57.00   1.00    1.00    --   17.77 -99.00 120.00   28
  7  \w     61.00  88.00   1.00    1.00    --   17.77 178.00 -30.00   27
  8  \w     23.00 102.00   1.00    2.00    --  101.41 -94.00-150.00   79
  9  \w    130.00 156.00   1.00    2.00    --  101.41 125.00  90.00   26
 10  \w     81.00 125.00   1.00    2.00    --  101.41 -30.00 -60.00   44
 11  \w     77.00 159.00   1.00    2.00    --  101.41  45.00 -90.00   82
 12  \w     72.00 107.00   1.00    2.00    --  101.41 -94.00  90.00   35
 13  \w     33.00 125.00   1.00    2.00    --  101.41 -45.00-150.00   92
 14  \w     75.00 170.00   1.00    2.00    --  101.41  30.00-180.00   95
 15  \w     80.00 106.00   1.00    2.00    --  101.41  30.00 150.00   26
 16  \w     32.00 108.00   1.00    2.00    --  101.41 -94.00  30.00   76
 17  \w     41.00 119.00   1.00    2.00    --  101.41 -45.00  60.00   78
 18  \w     63.00 101.00   1.00    2.00    --  101.41 -94.00 -60.00   38
 19  \w    104.00 155.00   1.00    2.00    --  101.41 125.00-150.00   51
 20  \w     27.00  56.00   1.00    2.00    --  101.41 -30.00 -60.00   29
 21  \w     28.00  57.00   1.00    2.00    --  101.41-125.00 -90.00   29
;
_diffrn_measurement_device 'four-circle diffractometer'
_diffrn_measurement_device_type 'SuperNova, Dual, Cu at home/near, AtlasS2'
_diffrn_measurement_method '\w scans'
_diffrn_orient_matrix_type 'CrysAlisPro convention (1999,Acta A55,543-557)'
_diffrn_orient_matrix_UB_11 -0.1271771000
_diffrn_orient_matrix_UB_12 -0.0780643000
_diffrn_orient_matrix_UB_13 -0.0726431000
_diffrn_orient_matrix_UB_21 -0.0857357000
_diffrn_orient_matrix_UB_22 0.1218828000
_diffrn_orient_matrix_UB_23 -0.0444198000
_diffrn_orient_matrix_UB_31 0.1404565000
_diffrn_orient_matrix_UB_32 0.0036765000
_diffrn_orient_matrix_UB_33 -0.0705948000
_diffrn_radiation_monochromator mirror
_diffrn_radiation_probe x-ray
_diffrn_radiation_type CuK\a
_diffrn_radiation_wavelength 1.54184
_diffrn_reflns_av_R_equivalents 0.0170
_diffrn_reflns_av_unetI/netI 0.0129
_diffrn_reflns_Laue_measured_fraction_full 0.999
_diffrn_reflns_Laue_measured_fraction_max 0.984
_diffrn_reflns_limit_h_max 9
_diffrn_reflns_limit_h_min -8
_diffrn_reflns_limit_k_max 12
_diffrn_reflns_limit_k_min -12
_diffrn_reflns_limit_l_max 11
_diffrn_reflns_limit_l_min -17
_diffrn_reflns_number 6943
_diffrn_reflns_point_group_measured_fraction_full 0.999
_diffrn_reflns_point_group_measured_fraction_max 0.984
_diffrn_reflns_theta_full 67.684
_diffrn_reflns_theta_max 70.846
_diffrn_reflns_theta_min 5.231
_diffrn_source 'micro-focus sealed X-ray tube'
_diffrn_source_type 'SuperNova (Cu) X-ray Source'
_exptl_absorpt_coefficient_mu 0.709
_exptl_absorpt_correction_T_max 1.00000
_exptl_absorpt_correction_T_min 0.78471
_exptl_absorpt_correction_type multi-scan
_exptl_absorpt_process_details
;
CrysAlisPro 1.171.39.18b (Rigaku Oxford Diffraction, 2015)
Empirical absorption correction using spherical harmonics,
 implemented in SCALE3 ABSPACK scaling algorithm.
;
_exptl_crystal_colour colourless
_exptl_crystal_colour_primary colourless
_exptl_crystal_density_diffrn 1.344
_exptl_crystal_description prism
_exptl_crystal_F_000 472
_exptl_crystal_size_max 0.4
_exptl_crystal_size_mid 0.28
_exptl_crystal_size_min 0.24
_refine_diff_density_max 0.345
_refine_diff_density_min -0.432
_refine_diff_density_rms 0.124
_refine_ls_extinction_method none
_refine_ls_goodness_of_fit_ref 1.163
_refine_ls_hydrogen_treatment constr
_refine_ls_matrix_type full
_refine_ls_number_parameters 154
_refine_ls_number_reflns 2103
_refine_ls_number_restraints 0
_refine_ls_restrained_S_all 1.163
_refine_ls_R_factor_all 0.0526
_refine_ls_R_factor_gt 0.0512
_refine_ls_shift/su_max 0.000
_refine_ls_shift/su_mean 0.000
_refine_ls_structure_factor_coef Fsqd
_refine_ls_weighting_details 'w=1/[\s^2^(Fo^2^)+(0.0739P)^2^+0.2254P] where P=(Fo^2^+2Fc^2^)/3'
_refine_ls_weighting_scheme calc
_refine_ls_wR_factor_gt 0.1288
_refine_ls_wR_factor_ref 0.1302
_reflns_Friedel_coverage 0.000
_reflns_number_gt 1997
_reflns_number_total 2103
_reflns_threshold_expression 'I > 2\s(I)'
_cod_data_source_file d0nj02923h2.cif
_cod_data_source_block vlhcphot7
_cod_depositor_comments
;Adding full bibliography for 7059847--7059851.cif.

 Adding full bibliography for 7059847--7059851.cif.
;
_cod_database_code 7059851
_shelx_shelxl_version_number 2016/4
_shelx_space_group_comment
;
The symmetry employed for this shelxl refinement is uniquely defined
by the following loop, which should always be used as a source of
symmetry information in preference to the above space-group names.
They are only intended as comments.
;
_shelx_estimated_absorpt_t_max 0.848
_shelx_estimated_absorpt_t_min 0.765
_reflns_odcompleteness_completeness 99.90
_reflns_odcompleteness_iscentric 1
_reflns_odcompleteness_theta 64.99
_olex2_refinement_description
;
1. Fixed Uiso
 At 1.2 times of:
  All C(H) groups, All C(H,H) groups
2.a Ternary CH refined with riding coordinates:
 C2(H2), C5(H5)
2.b Secondary CH2 refined with riding coordinates:
 C6(H6A,H6B), C8(H8A,H8B)
2.c Aromatic/amide H refined with riding coordinates:
 C3(H3), C4(H4), C11(H11), C12(H12), C13(H13), C14(H14)
;
_olex2_submission_special_instructions 'No special instructions were received'
_oxdiff_exptl_absorpt_empirical_details
;
Empirical correction (ABSPACK) includes:
- Absorption correction using spherical harmonics
- Frame scaling
;
_oxdiff_exptl_absorpt_empirical_full_max 1.252
_oxdiff_exptl_absorpt_empirical_full_min 0.642

loop_
_space_group_symop_operation_xyz
'x, y, z'
'-x+1/2, y+1/2, -z+1/2'
'-x, -y, -z'
'x-1/2, -y-1/2, z-1/2'

loop_
_atom_site_label
_atom_site_type_symbol
_atom_site_fract_x
_atom_site_fract_y
_atom_site_fract_z
_atom_site_U_iso_or_equiv
_atom_site_adp_type
_atom_site_occupancy
_atom_site_site_symmetry_order
_atom_site_calc_flag
_atom_site_refinement_flags_posn
_atom_site_refinement_flags_adp
_atom_site_refinement_flags_occupancy
_atom_site_disorder_assembly
_atom_site_disorder_group
O1 O 0.12541(13) 0.63927(10) 0.66008(7) 0.0408(3) Uani 1 1 d . . . . .
O2 O 0.66911(15) 0.60771(11) 0.81700(8) 0.0511(3) Uani 1 1 d . . . . .
C1 C 0.28466(16) 0.58850(12) 0.63188(9) 0.0307(3) Uani 1 1 d . . . . .
C2 C 0.26633(18) 0.45667(14) 0.58117(10) 0.0375(3) Uani 1 1 d . . . . .
H2 H 0.294125 0.455745 0.515038 0.045 Uiso 1 1 calc R . . . .
C3 C 0.0913(2) 0.39584(16) 0.59521(12) 0.0482(4) Uani 1 1 d . . . . .
H3 H 0.043153 0.332469 0.553874 0.058 Uiso 1 1 calc R . . . .
C4 C 0.0056(2) 0.43250(18) 0.66647(13) 0.0531(4) Uani 1 1 d . . . . .
H4 H -0.096862 0.390057 0.679766 0.064 Uiso 1 1 calc R . . . .
C5 C 0.0762(2) 0.54409(17) 0.72594(11) 0.0477(4) Uani 1 1 d . . . . .
H5 H -0.015123 0.576168 0.763514 0.057 Uiso 1 1 calc R . . . .
C6 C 0.2569(2) 0.51762(17) 0.79158(10) 0.0468(4) Uani 1 1 d . . . . .
H6A H 0.279382 0.579435 0.842519 0.056 Uiso 1 1 calc R . . . .
H6B H 0.257934 0.434246 0.819556 0.056 Uiso 1 1 calc R . . . .
C7 C 0.39430(18) 0.52855(13) 0.72091(9) 0.0336(3) Uani 1 1 d . . . . .
C8 C 0.4224(2) 0.41080(13) 0.65857(11) 0.0408(4) Uani 1 1 d . . . . .
H8A H 0.397091 0.331863 0.688567 0.049 Uiso 1 1 calc R . . . .
H8B H 0.539340 0.408371 0.636003 0.049 Uiso 1 1 calc R . . . .
C9 C 0.56051(18) 0.60964(13) 0.74438(10) 0.0352(3) Uani 1 1 d . . . . .
C10 C 0.56645(18) 0.69364(13) 0.66032(9) 0.0342(3) Uani 1 1 d . . . . .
C11 C 0.7030(2) 0.77531(15) 0.64234(11) 0.0439(4) Uani 1 1 d . . . . .
H11 H 0.809823 0.780971 0.684578 0.053 Uiso 1 1 calc R . . . .
C12 C 0.6761(2) 0.84782(15) 0.56019(12) 0.0490(4) Uani 1 1 d . . . . .
H12 H 0.765934 0.902864 0.546733 0.059 Uiso 1 1 calc R . . . .
C13 C 0.5161(2) 0.83940(14) 0.49743(11) 0.0448(4) Uani 1 1 d . . . . .
H13 H 0.500327 0.889500 0.442726 0.054 Uiso 1 1 calc R . . . .
C14 C 0.37956(19) 0.75792(13) 0.51464(10) 0.0373(3) Uani 1 1 d . . . . .
H14 H 0.272831 0.752798 0.472291 0.045 Uiso 1 1 calc R . . . .
C15 C 0.40632(17) 0.68420(12) 0.59671(9) 0.0313(3) Uani 1 1 d . . . . .

loop_
_atom_site_aniso_label
_atom_site_aniso_U_11
_atom_site_aniso_U_22
_atom_site_aniso_U_33
_atom_site_aniso_U_23
_atom_site_aniso_U_13
_atom_site_aniso_U_12
O1 0.0318(5) 0.0473(6) 0.0443(6) 0.0048(4) 0.0092(4) 0.0090(4)
O2 0.0477(6) 0.0621(7) 0.0384(6) 0.0009(5) -0.0128(5) 0.0018(5)
C1 0.0268(6) 0.0361(7) 0.0290(6) 0.0008(5) 0.0026(5) 0.0037(5)
C2 0.0367(7) 0.0400(7) 0.0347(7) -0.0032(5) 0.0010(5) -0.0028(6)
C3 0.0423(8) 0.0477(9) 0.0517(9) 0.0038(7) -0.0042(7) -0.0118(7)
C4 0.0363(8) 0.0643(11) 0.0577(10) 0.0168(8) 0.0029(7) -0.0104(7)
C5 0.0374(8) 0.0645(10) 0.0439(8) 0.0094(7) 0.0152(6) 0.0034(7)
C6 0.0469(8) 0.0607(10) 0.0337(7) 0.0071(6) 0.0087(6) 0.0002(7)
C7 0.0343(7) 0.0373(7) 0.0284(6) 0.0019(5) 0.0014(5) 0.0035(5)
C8 0.0398(8) 0.0347(7) 0.0463(8) -0.0021(6) 0.0003(6) 0.0044(5)
C9 0.0331(7) 0.0392(7) 0.0318(7) -0.0043(5) -0.0006(5) 0.0064(5)
C10 0.0340(7) 0.0356(7) 0.0324(7) -0.0050(5) 0.0019(5) 0.0010(5)
C11 0.0376(8) 0.0452(8) 0.0477(8) -0.0079(6) 0.0010(6) -0.0068(6)
C12 0.0536(9) 0.0432(8) 0.0517(9) -0.0030(7) 0.0128(7) -0.0144(7)
C13 0.0591(9) 0.0381(8) 0.0381(7) 0.0025(6) 0.0095(6) -0.0041(6)
C14 0.0417(7) 0.0376(7) 0.0317(7) 0.0001(5) 0.0020(5) 0.0010(5)
C15 0.0330(6) 0.0320(6) 0.0290(6) -0.0029(5) 0.0044(5) 0.0021(5)

loop_
_atom_type_symbol
_atom_type_description
_atom_type_scat_dispersion_real
_atom_type_scat_dispersion_imag
_atom_type_scat_source
C C 0.0181 0.0091 'International Tables Vol C Tables 4.2.6.8 and 6.1.1.4'
H H 0.0000 0.0000 'International Tables Vol C Tables 4.2.6.8 and 6.1.1.4'
O O 0.0492 0.0322 'International Tables Vol C Tables 4.2.6.8 and 6.1.1.4'

loop_
_geom_angle_atom_site_label_1
_geom_angle_atom_site_label_2
_geom_angle_atom_site_label_3
_geom_angle
_geom_angle_site_symmetry_1
_geom_angle_site_symmetry_3
_geom_angle_publ_flag
C1 O1 C5 102.04(10) . . ?
O1 C1 C2 116.36(11) . . ?
O1 C1 C7 107.84(10) . . ?
O1 C1 C15 114.01(11) . . ?
C7 C1 C2 90.17(10) . . ?
C15 C1 C2 118.54(10) . . ?
C15 C1 C7 105.72(10) . . ?
C1 C2 H2 115.0 . . ?
C3 C2 C1 110.49(12) . . ?
C3 C2 H2 115.0 . . ?
C3 C2 C8 110.91(12) . . ?
C8 C2 C1 87.25(9) . . ?
C8 C2 H2 115.0 . . ?
C2 C3 H3 120.1 . . ?
C4 C3 C2 119.73(15) . . ?
C4 C3 H3 120.1 . . ?
C3 C4 H4 120.5 . . ?
C3 C4 C5 119.00(14) . . ?
C5 C4 H4 120.5 . . ?
O1 C5 C4 107.20(12) . . ?
O1 C5 H5 110.9 . . ?
O1 C5 C6 103.27(12) . . ?
C4 C5 H5 110.9 . . ?
C4 C5 C6 113.42(14) . . ?
C6 C5 H5 110.9 . . ?
C5 C6 H6A 111.4 . . ?
C5 C6 H6B 111.4 . . ?
H6A C6 H6B 109.2 . . ?
C7 C6 C5 101.96(11) . . ?
C7 C6 H6A 111.4 . . ?
C7 C6 H6B 111.4 . . ?
C1 C7 C8 88.48(10) . . ?
C6 C7 C1 103.28(11) . . ?
C6 C7 C8 117.29(13) . . ?
C9 C7 C1 105.79(11) . . ?
C9 C7 C6 120.46(12) . . ?
C9 C7 C8 114.28(11) . . ?
C2 C8 H8A 113.7 . . ?
C2 C8 H8B 113.7 . . ?
C7 C8 C2 89.73(10) . . ?
C7 C8 H8A 113.7 . . ?
C7 C8 H8B 113.7 . . ?
H8A C8 H8B 110.9 . . ?
O2 C9 C7 127.53(13) . . ?
O2 C9 C10 126.09(13) . . ?
C10 C9 C7 106.39(11) . . ?
C11 C10 C9 128.49(12) . . ?
C11 C10 C15 121.02(13) . . ?
C15 C10 C9 110.47(12) . . ?
C10 C11 H11 120.8 . . ?
C12 C11 C10 118.31(14) . . ?
C12 C11 H11 120.8 . . ?
C11 C12 H12 119.7 . . ?
C11 C12 C13 120.67(14) . . ?
C13 C12 H12 119.7 . . ?
C12 C13 H13 119.3 . . ?
C14 C13 C12 121.38(14) . . ?
C14 C13 H13 119.3 . . ?
C13 C14 H14 120.9 . . ?
C13 C14 C15 118.22(13) . . ?
C15 C14 H14 120.9 . . ?
C10 C15 C1 110.16(11) . . ?
C14 C15 C1 129.46(12) . . ?
C14 C15 C10 120.38(13) . . ?

loop_
_geom_bond_atom_site_label_1
_geom_bond_atom_site_label_2
_geom_bond_distance
_geom_bond_site_symmetry_2
_geom_bond_publ_flag
O1 C1 1.4127(15) . ?
O1 C5 1.4529(18) . ?
O2 C9 1.2152(17) . ?
C1 C2 1.5708(18) . ?
C1 C7 1.5382(17) . ?
C1 C15 1.4937(18) . ?
C2 H2 0.9800 . ?
C2 C3 1.497(2) . ?
C2 C8 1.5617(19) . ?
C3 H3 0.9300 . ?
C3 C4 1.320(3) . ?
C4 H4 0.9300 . ?
C4 C5 1.506(3) . ?
C5 H5 0.9800 . ?
C5 C6 1.555(2) . ?
C6 H6A 0.9700 . ?
C6 H6B 0.9700 . ?
C6 C7 1.5278(19) . ?
C7 C8 1.5596(19) . ?
C7 C9 1.512(2) . ?
C8 H8A 0.9700 . ?
C8 H8B 0.9700 . ?
C9 C10 1.4872(19) . ?
C10 C11 1.390(2) . ?
C10 C15 1.3971(18) . ?
C11 H11 0.9300 . ?
C11 C12 1.381(2) . ?
C12 H12 0.9300 . ?
C12 C13 1.389(2) . ?
C13 H13 0.9300 . ?
C13 C14 1.386(2) . ?
C14 H14 0.9300 . ?
C14 C15 1.3870(19) . ?

loop_
_geom_torsion_atom_site_label_1
_geom_torsion_atom_site_label_2
_geom_torsion_atom_site_label_3
_geom_torsion_atom_site_label_4
_geom_torsion
_geom_torsion_site_symmetry_1
_geom_torsion_site_symmetry_2
_geom_torsion_site_symmetry_3
_geom_torsion_site_symmetry_4
_geom_torsion_publ_flag
O1 C1 C2 C3 -14.51(16) . . . . ?
O1 C1 C2 C8 -125.82(11) . . . . ?
O1 C1 C7 C6 15.90(14) . . . . ?
O1 C1 C7 C8 133.62(11) . . . . ?
O1 C1 C7 C9 -111.55(11) . . . . ?
O1 C1 C15 C10 112.94(12) . . . . ?
O1 C1 C15 C14 -67.24(17) . . . . ?
O1 C5 C6 C7 -36.43(15) . . . . ?
O2 C9 C10 C11 7.8(2) . . . . ?
O2 C9 C10 C15 -170.67(14) . . . . ?
C1 O1 C5 C4 -72.96(13) . . . . ?
C1 O1 C5 C6 47.08(14) . . . . ?
C1 C2 C3 C4 -20.7(2) . . . . ?
C1 C2 C8 C7 15.52(10) . . . . ?
C1 C7 C8 C2 -15.85(10) . . . . ?
C1 C7 C9 O2 167.87(14) . . . . ?
C1 C7 C9 C10 -12.21(13) . . . . ?
C2 C1 C7 C6 -101.96(11) . . . . ?
C2 C1 C7 C8 15.75(10) . . . . ?
C2 C1 C7 C9 130.58(11) . . . . ?
C2 C1 C15 C10 -104.34(13) . . . . ?
C2 C1 C15 C14 75.48(18) . . . . ?
C2 C3 C4 C5 6.3(2) . . . . ?
C3 C2 C8 C7 -95.38(13) . . . . ?
C3 C4 C5 O1 42.9(2) . . . . ?
C3 C4 C5 C6 -70.48(19) . . . . ?
C4 C5 C6 C7 79.25(15) . . . . ?
C5 O1 C1 C2 59.88(13) . . . . ?
C5 O1 C1 C7 -39.50(13) . . . . ?
C5 O1 C1 C15 -156.55(12) . . . . ?
C5 C6 C7 C1 12.51(15) . . . . ?
C5 C6 C7 C8 -82.72(15) . . . . ?
C5 C6 C7 C9 130.11(14) . . . . ?
C6 C7 C8 C2 88.33(13) . . . . ?
C6 C7 C9 O2 51.6(2) . . . . ?
C6 C7 C9 C10 -128.52(13) . . . . ?
C7 C1 C2 C3 95.58(12) . . . . ?
C7 C1 C2 C8 -15.74(10) . . . . ?
C7 C1 C15 C10 -5.33(14) . . . . ?
C7 C1 C15 C14 174.49(13) . . . . ?
C7 C9 C10 C11 -172.13(13) . . . . ?
C7 C9 C10 C15 9.41(14) . . . . ?
C8 C2 C3 C4 74.30(19) . . . . ?
C8 C7 C9 O2 -96.54(17) . . . . ?
C8 C7 C9 C10 83.38(13) . . . . ?
C9 C7 C8 C2 -122.51(12) . . . . ?
C9 C10 C11 C12 -177.86(14) . . . . ?
C9 C10 C15 C1 -2.48(15) . . . . ?
C9 C10 C15 C14 177.68(12) . . . . ?
C10 C11 C12 C13 0.2(2) . . . . ?
C11 C10 C15 C1 178.92(12) . . . . ?
C11 C10 C15 C14 -0.9(2) . . . . ?
C11 C12 C13 C14 -0.4(2) . . . . ?
C12 C13 C14 C15 0.0(2) . . . . ?
C13 C14 C15 C1 -179.14(13) . . . . ?
C13 C14 C15 C10 0.7(2) . . . . ?
C15 C1 C2 C3 -156.36(12) . . . . ?
C15 C1 C2 C8 92.32(13) . . . . ?
C15 C1 C7 C6 138.22(11) . . . . ?
C15 C1 C7 C8 -104.06(11) . . . . ?
C15 C1 C7 C9 10.77(13) . . . . ?
C15 C10 C11 C12 0.5(2) . . . . ?
